data_7705098
loop_
_publ_author_name
'Santoro, Orlando'
'Elsegood, Mark R. J.'
'Bedwell, Elizabeth V.'
'Pryce, Jake A.'
'Redshaw, Carl'

_publ_section_title
;
 INSIGHTS into the structures adopted by titanocalix[6 and 8]arenes and
 their use in the ring opening polymerization of cyclic esters.
;
_journal_issue 34
_journal_name_full 'Dalton transactions (Cambridge, England : 2003)'
_journal_page_first 11978
_journal_page_last 11996
_journal_paper_doi 10.1039/d0dt02130j
_journal_volume 49
_journal_year 2020
_chemical_formula_moiety 'C132 H158 F6 O12 Ti4, 6.5(C2 H3 N)'
_chemical_formula_sum 'C145 H177.5 F6 N6.5 O12 Ti4'
_chemical_formula_weight 2509.02
_space_group_crystal_system monoclinic
_space_group_IT_number 15
_space_group_name_Hall '-C 2yc'
_space_group_name_H-M_alt 'C 1 2/c 1'
_atom_sites_solution_hydrogens mixed
_atom_sites_solution_primary iterative
_atom_sites_solution_secondary difmap
_audit_creation_method SHELXL-2018/3
_audit_update_record
;
2020-07-08 deposited with the CCDC.	2020-08-10 downloaded from the CCDC.
;
_cell_angle_alpha 90
_cell_angle_beta 90.923(2)
_cell_angle_gamma 90
_cell_formula_units_Z 4
_cell_length_a 24.7656(7)
_cell_length_b 22.6045(5)
_cell_length_c 24.6564(6)
_cell_measurement_reflns_used 17627
_cell_measurement_temperature 100(2)
_cell_measurement_theta_max 30.92
_cell_measurement_theta_min 2.06
_cell_volume 13801.2(6)
_computing_cell_refinement 'CrysAlisPro 1.171.40.68a (Rigaku OD, 2019)'
_computing_data_collection 'CrysAlisPro 1.171.40.68a (Rigaku OD, 2019)'
_computing_data_reduction 'CrysAlisPro 1.171.40.68a (Rigaku OD, 2019)'
_computing_molecular_graphics 'Bruker SHELXTL'
_computing_publication_material 'Bruker SHELXTL'
_computing_structure_refinement 'SHELXL-2018/3 (Sheldrick, 2018)'
_computing_structure_solution 'SHELXT-2018/2 (Sheldrick, 2015)'
_diffrn_ambient_temperature 100(2)
_diffrn_detector_area_resol_mean 10
_diffrn_measured_fraction_theta_full 0.998
_diffrn_measured_fraction_theta_max 0.998
_diffrn_measurement_device 'four-circle diffractometer'
_diffrn_measurement_device_details 'Rigaku, AFC12 \k goniometer'
_diffrn_measurement_device_type
; 
Rigaku FRE+ equipped with VHF Varimax confocal mirrors and an AFC12 
goniometer and HyPix 6000 detector 
;
_diffrn_measurement_method 'profile data from \w-scans'
_diffrn_radiation_collimation 0.2
_diffrn_radiation_type MoK\a
_diffrn_radiation_wavelength 0.71073
_diffrn_reflns_av_R_equivalents 0.0816
_diffrn_reflns_av_unetI/netI 0.0621
_diffrn_reflns_Laue_measured_fraction_full 0.998
_diffrn_reflns_Laue_measured_fraction_max 0.998
_diffrn_reflns_limit_h_max 32
_diffrn_reflns_limit_h_min -27
_diffrn_reflns_limit_k_max 29
_diffrn_reflns_limit_k_min -28
_diffrn_reflns_limit_l_max 32
_diffrn_reflns_limit_l_min -31
_diffrn_reflns_number 69296
_diffrn_reflns_point_group_measured_fraction_full 0.998
_diffrn_reflns_point_group_measured_fraction_max 0.998
_diffrn_reflns_theta_full 25.242
_diffrn_reflns_theta_max 27.483
_diffrn_reflns_theta_min 2.043
_diffrn_source 'Rotating Anode'
_exptl_absorpt_coefficient_mu 0.291
_exptl_absorpt_correction_T_max 1.000
_exptl_absorpt_correction_T_min 0.568
_exptl_absorpt_correction_type gaussian
_exptl_absorpt_process_details
; 
CrysAlisPro 1.171.40.68a (Rigaku Oxford Diffraction, 2019) 
Numerical absorption correction based on gaussian integration over 
   a multifaceted crystal model 
Empirical absorption correction using spherical harmonics, 
 implemented in SCALE3 ABSPACK scaling algorithm. 
;
_exptl_crystal_colour 'intense orange'
_exptl_crystal_density_diffrn 1.208
_exptl_crystal_density_method 'not measured'
_exptl_crystal_description block
_exptl_crystal_F_000 5324
_exptl_crystal_recrystallization_method 'Re-crystallisation from solvent: acetonitrile'
_exptl_crystal_size_max 0.190
_exptl_crystal_size_mid 0.100
_exptl_crystal_size_min 0.060
_refine_diff_density_max 0.906
_refine_diff_density_min -0.703
_refine_diff_density_rms 0.099
_refine_ls_extinction_method none
_refine_ls_goodness_of_fit_ref 1.071
_refine_ls_hydrogen_treatment mixed
_refine_ls_matrix_type full
_refine_ls_number_parameters 824
_refine_ls_number_reflns 15792
_refine_ls_number_restraints 168
_refine_ls_restrained_S_all 1.072
_refine_ls_R_factor_all 0.1448
_refine_ls_R_factor_gt 0.0830
_refine_ls_shift/su_max 0.001
_refine_ls_shift/su_mean 0.000
_refine_ls_structure_factor_coef Fsqd
_refine_ls_weighting_details 'w=1/[\s^2^(Fo^2^)+(0.0981P)^2^+64.8427P] where P=(Fo^2^+2Fc^2^)/3'
_refine_ls_weighting_scheme calc
_refine_ls_wR_factor_gt 0.2023
_refine_ls_wR_factor_ref 0.2446
_reflns_Friedel_coverage 0.000
_reflns_number_gt 9515
_reflns_number_total 15792
_reflns_threshold_expression 'I > 2\s(I)'
_cod_data_source_file d0dt02130j2.cif
_cod_data_source_block 3
_cod_depositor_comments 'Adding full bibliography for 7705091--7705102.cif.'
_cod_original_sg_symbol_H-M 'C 2/c'
_cod_original_formula_sum 'C145 H177.50 F6 N6.50 O12 Ti4'
_cod_database_code 7705098
_shelx_shelxl_version_number 2018/3
_shelx_space_group_comment
; 
The symmetry employed for this shelxl refinement is uniquely defined 
by the following loop, which should always be used as a source of 
symmetry information in preference to the above space-group names. 
They are only intended as comments. 
;
_shelx_estimated_absorpt_t_min 0.947
_shelx_estimated_absorpt_t_max 0.983

loop_
_space_group_symop_operation_xyz
'x, y, z'
'-x, y, -z+1/2'
'x+1/2, y+1/2, z'
'-x+1/2, y+1/2, -z+1/2'
'-x, -y, -z'
'x, -y, z-1/2'
'-x+1/2, -y+1/2, -z'
'x+1/2, -y+1/2, z-1/2'

loop_
_atom_site_label
_atom_site_type_symbol
_atom_site_fract_x
_atom_site_fract_y
_atom_site_fract_z
_atom_site_U_iso_or_equiv
_atom_site_adp_type
_atom_site_occupancy
_atom_site_site_symmetry_order
_atom_site_calc_flag
_atom_site_refinement_flags_posn
_atom_site_refinement_flags_adp
_atom_site_refinement_flags_occupancy
_atom_site_disorder_assembly
_atom_site_disorder_group
Ti1 Ti 0.40040(3) 0.73878(3) 0.26704(3) 0.02910(18) Uani 1 1 d . . . . .
Ti2 Ti 0.53754(3) 0.76104(3) 0.34471(3) 0.02727(18) Uani 1 1 d . . . . .
F1 F 0.43650(9) 0.69689(9) 0.20770(8) 0.0269(5) Uani 1 1 d . . . . .
F2 F 0.56800(9) 0.80305(9) 0.28236(9) 0.0294(5) Uani 1 1 d . . . . .
F3 F 0.47072(9) 0.74917(10) 0.30402(9) 0.0283(5) Uani 1 1 d . . . . .
O1 O 0.36969(11) 0.79375(12) 0.30858(11) 0.0304(6) Uani 1 1 d . . . . .
O2 O 0.33774(11) 0.73647(12) 0.21696(11) 0.0303(6) Uani 1 1 d . . . . .
O3 O 0.38307(11) 0.67307(12) 0.30279(11) 0.0291(6) Uani 1 1 d . . . . .
O4 O 0.52334(10) 0.70383(11) 0.39328(10) 0.0255(6) Uani 1 1 d . . . . .
O5 O 0.61351(11) 0.76464(12) 0.37079(11) 0.0272(6) Uani 1 1 d D . . . .
H5 H 0.6372(14) 0.7521(19) 0.3512(16) 0.033 Uiso 1 1 d D U . . .
O6 O 0.51565(11) 0.82425(11) 0.38177(11) 0.0279(6) Uani 1 1 d . . . . .
C1 C 0.35633(16) 0.85016(18) 0.32207(17) 0.0317(9) Uani 1 1 d . . . . .
C2 C 0.37478(16) 0.87325(18) 0.37104(17) 0.0310(9) Uani 1 1 d . . . . .
C3 C 0.36111(17) 0.93145(18) 0.38327(17) 0.0334(9) Uani 1 1 d . . . . .
H3 H 0.374388 0.948281 0.416176 0.040 Uiso 1 1 calc R U . . .
C4 C 0.32875(17) 0.96584(18) 0.34910(18) 0.0345(9) Uani 1 1 d . . . . .
C5 C 0.30981(18) 0.93972(19) 0.30082(18) 0.0367(10) Uani 1 1 d . . . . .
H5A H 0.287027 0.962157 0.277256 0.044 Uiso 1 1 calc R U . . .
C6 C 0.32306(17) 0.88252(18) 0.28626(17) 0.0338(9) Uani 1 1 d . . . . .
C7 C 0.31304(18) 1.02994(19) 0.36088(19) 0.0384(10) Uani 1 1 d . . . . .
C8 C 0.3327(2) 1.0502(2) 0.4163(2) 0.0458(12) Uani 1 1 d . . . . .
H8A H 0.316480 1.025470 0.444309 0.069 Uiso 1 1 calc R U . . .
H8B H 0.322188 1.091571 0.421874 0.069 Uiso 1 1 calc R U . . .
H8C H 0.372106 1.046827 0.418594 0.069 Uiso 1 1 calc R U . . .
C9 C 0.3385(2) 1.0698(2) 0.3178(2) 0.0457(11) Uani 1 1 d . . . . .
H9A H 0.326482 1.110730 0.323057 0.069 Uiso 1 1 calc R U . . .
H9B H 0.327260 1.056305 0.281567 0.069 Uiso 1 1 calc R U . . .
H9C H 0.377919 1.067964 0.321245 0.069 Uiso 1 1 calc R U . . .
C10 C 0.2512(2) 1.0364(2) 0.3595(2) 0.0461(12) Uani 1 1 d . . . . .
H10A H 0.235647 1.012022 0.388211 0.069 Uiso 1 1 calc R U . . .
H10B H 0.237006 1.023264 0.324166 0.069 Uiso 1 1 calc R U . . .
H10C H 0.241490 1.077900 0.365269 0.069 Uiso 1 1 calc R U . . .
C11 C 0.30122(18) 0.85606(19) 0.23374(17) 0.0361(10) Uani 1 1 d . . . . .
H11A H 0.331808 0.844981 0.210461 0.043 Uiso 1 1 calc R U . . .
H11B H 0.279443 0.886212 0.214154 0.043 Uiso 1 1 calc R U . . .
C12 C 0.28689(16) 0.74453(18) 0.23829(15) 0.0293(8) Uani 1 1 d . . . . .
C13 C 0.26647(17) 0.80173(19) 0.24364(16) 0.0337(9) Uani 1 1 d . . . . .
C14 C 0.21367(18) 0.8082(2) 0.26180(18) 0.0382(10) Uani 1 1 d . . . . .
H14 H 0.198994 0.846839 0.265002 0.046 Uiso 1 1 calc R U . . .
C15 C 0.18216(18) 0.7602(2) 0.27524(18) 0.0401(10) Uani 1 1 d . . . . .
C16 C 0.20607(18) 0.7043(2) 0.27420(18) 0.0378(10) Uani 1 1 d . . . . .
H16 H 0.185997 0.671190 0.286358 0.045 Uiso 1 1 calc R U . . .
C17 C 0.25863(16) 0.69545(19) 0.25583(16) 0.0323(9) Uani 1 1 d . . . . .
C18 C 0.1232(2) 0.7670(3) 0.2933(2) 0.0554(14) Uani 1 1 d . . . . .
C19 C 0.1221(3) 0.7606(4) 0.3548(3) 0.095(3) Uani 1 1 d . . . . .
H19A H 0.084594 0.761766 0.366951 0.142 Uiso 1 1 calc R U . . .
H19B H 0.142408 0.793137 0.371674 0.142 Uiso 1 1 calc R U . . .
H19C H 0.138494 0.722793 0.365422 0.142 Uiso 1 1 calc R U . . .
C20 C 0.0995(3) 0.8263(4) 0.2765(4) 0.103(3) Uani 1 1 d . . . . .
H20A H 0.100624 0.830197 0.236918 0.154 Uiso 1 1 calc R U . . .
H20B H 0.120588 0.858251 0.293359 0.154 Uiso 1 1 calc R U . . .
H20C H 0.061962 0.828798 0.288288 0.154 Uiso 1 1 calc R U . . .
C21 C 0.0877(2) 0.7193(3) 0.2674(3) 0.0724(18) Uani 1 1 d . . . . .
H21A H 0.101123 0.680218 0.278241 0.109 Uiso 1 1 calc R U . . .
H21B H 0.088788 0.722990 0.227826 0.109 Uiso 1 1 calc R U . . .
H21C H 0.050486 0.724152 0.279474 0.109 Uiso 1 1 calc R U . . .
C22 C 0.28339(17) 0.63383(18) 0.25785(17) 0.0329(9) Uani 1 1 d . . . . .
H22A H 0.256082 0.604631 0.245435 0.040 Uiso 1 1 calc R U . . .
H22B H 0.314022 0.632137 0.232586 0.040 Uiso 1 1 calc R U . . .
C23 C 0.35196(16) 0.63852(17) 0.33439(16) 0.0284(8) Uani 1 1 d . . . . .
C24 C 0.30328(17) 0.61704(18) 0.31430(17) 0.0328(9) Uani 1 1 d . . . . .
C25 C 0.27308(17) 0.5808(2) 0.3476(2) 0.0398(10) Uani 1 1 d . . . . .
H25 H 0.239859 0.565225 0.334139 0.048 Uiso 1 1 calc R U . . .
C26 C 0.29001(18) 0.5663(2) 0.4007(2) 0.0421(11) Uani 1 1 d . . . . .
C27 C 0.33822(18) 0.5908(2) 0.41929(19) 0.0401(10) Uani 1 1 d . . . . .
H27 H 0.349743 0.582751 0.455469 0.048 Uiso 1 1 calc R U . . .
C28 C 0.37017(16) 0.62642(18) 0.38755(17) 0.0313(9) Uani 1 1 d . . . . .
C29 C 0.2549(2) 0.5297(2) 0.4388(2) 0.0546(14) Uani 1 1 d . . . . .
C30 C 0.2214(3) 0.5731(3) 0.4730(3) 0.076(2) Uani 1 1 d . . . . .
H30A H 0.199536 0.598266 0.448919 0.114 Uiso 1 1 calc R U . . .
H30B H 0.245741 0.597818 0.495045 0.114 Uiso 1 1 calc R U . . .
H30C H 0.197604 0.550666 0.496894 0.114 Uiso 1 1 calc R U . . .
C31 C 0.2181(3) 0.4884(3) 0.4076(3) 0.086(2) Uani 1 1 d . . . . .
H31A H 0.192417 0.511592 0.385656 0.129 Uiso 1 1 calc R U . . .
H31B H 0.198289 0.463569 0.433075 0.129 Uiso 1 1 calc R U . . .
H31C H 0.239615 0.463310 0.383843 0.129 Uiso 1 1 calc R U . . .
C32 C 0.2903(2) 0.4911(2) 0.4761(3) 0.0598(15) Uani 1 1 d . . . . .
H32A H 0.267283 0.464989 0.497385 0.090 Uiso 1 1 calc R U . . .
H32B H 0.311536 0.516515 0.500560 0.090 Uiso 1 1 calc R U . . .
H32C H 0.314684 0.467275 0.454082 0.090 Uiso 1 1 calc R U . . .
C33 C 0.42177(16) 0.65263(18) 0.40920(16) 0.0303(9) Uani 1 1 d . . . . .
H33A H 0.417226 0.660923 0.448284 0.036 Uiso 1 1 calc R U . . .
H33B H 0.427505 0.691035 0.390864 0.036 Uiso 1 1 calc R U . . .
C34 C 0.52295(16) 0.64345(17) 0.39890(15) 0.0269(8) Uani 1 1 d . . . . .
C35 C 0.47258(17) 0.61549(18) 0.40284(16) 0.0301(9) Uani 1 1 d . . . . .
C36 C 0.47138(18) 0.55408(18) 0.40430(16) 0.0321(9) Uani 1 1 d . . . . .
H36 H 0.437406 0.534622 0.405224 0.039 Uiso 1 1 calc R U . . .
C37 C 0.51818(18) 0.52009(18) 0.40444(17) 0.0334(9) Uani 1 1 d . . . . .
C38 C 0.56702(17) 0.54984(18) 0.40404(16) 0.0312(9) Uani 1 1 d . . . . .
H38 H 0.599443 0.527426 0.405904 0.037 Uiso 1 1 calc R U . . .
C39 C 0.57070(16) 0.61169(17) 0.40100(15) 0.0274(8) Uani 1 1 d . . . . .
C40 C 0.5139(2) 0.45213(19) 0.4050(2) 0.0410(11) Uani 1 1 d . . . . .
C41 C 0.4920(3) 0.4313(2) 0.3491(2) 0.0594(15) Uani 1 1 d . . . . .
H41A H 0.456583 0.449162 0.341948 0.089 Uiso 1 1 calc R U . . .
H41B H 0.488572 0.388067 0.349053 0.089 Uiso 1 1 calc R U . . .
H41C H 0.517084 0.443312 0.320747 0.089 Uiso 1 1 calc R U . . .
C42 C 0.4737(2) 0.4317(2) 0.4479(2) 0.0494(12) Uani 1 1 d . . . . .
H42A H 0.486559 0.444297 0.483941 0.074 Uiso 1 1 calc R U . . .
H42B H 0.470680 0.388522 0.447027 0.074 Uiso 1 1 calc R U . . .
H42C H 0.438261 0.449391 0.440287 0.074 Uiso 1 1 calc R U . . .
C43 C 0.5681(2) 0.4224(2) 0.4161(3) 0.0703(19) Uani 1 1 d . . . . .
H43A H 0.594034 0.435107 0.388894 0.105 Uiso 1 1 calc R U . . .
H43B H 0.563688 0.379383 0.414364 0.105 Uiso 1 1 calc R U . . .
H43C H 0.581391 0.433672 0.452327 0.105 Uiso 1 1 calc R U . . .
C44 C 0.62609(16) 0.64109(17) 0.39866(16) 0.0296(8) Uani 1 1 d . . . . .
H44A H 0.654144 0.610669 0.405494 0.035 Uiso 1 1 calc R U . . .
H44B H 0.631291 0.656633 0.361575 0.035 Uiso 1 1 calc R U . . .
C45 C 0.62564(15) 0.75024(17) 0.42468(15) 0.0267(8) Uani 1 1 d . . . . .
C46 C 0.63443(15) 0.69128(17) 0.43890(16) 0.0269(8) Uani 1 1 d . . . . .
C47 C 0.65073(16) 0.67960(18) 0.49199(16) 0.0291(8) Uani 1 1 d . . . . .
H47 H 0.658747 0.639991 0.502178 0.035 Uiso 1 1 calc R U . . .
C48 C 0.65572(16) 0.72448(18) 0.53101(16) 0.0299(9) Uani 1 1 d . . . . .
C49 C 0.64077(15) 0.78122(18) 0.51539(16) 0.0286(8) Uani 1 1 d . . . . .
H49 H 0.641277 0.811678 0.541942 0.034 Uiso 1 1 calc R U . . .
C50 C 0.62509(16) 0.79547(17) 0.46256(16) 0.0287(8) Uani 1 1 d . . . . .
C51 C 0.67966(18) 0.71058(19) 0.58712(17) 0.0346(9) Uani 1 1 d . . . . .
C52 C 0.6489(2) 0.6602(2) 0.61449(19) 0.0482(12) Uani 1 1 d . . . . .
H52A H 0.611438 0.672457 0.620278 0.072 Uiso 1 1 calc R U . . .
H52B H 0.666168 0.650945 0.649492 0.072 Uiso 1 1 calc R U . . .
H52C H 0.649319 0.625109 0.591208 0.072 Uiso 1 1 calc R U . . .
C53 C 0.7394(2) 0.6918(2) 0.5795(2) 0.0470(12) Uani 1 1 d . . . . .
H53A H 0.740701 0.655155 0.558386 0.070 Uiso 1 1 calc R U . . .
H53B H 0.756652 0.685433 0.615085 0.070 Uiso 1 1 calc R U . . .
H53C H 0.758677 0.723138 0.560220 0.070 Uiso 1 1 calc R U . . .
C54 C 0.6791(2) 0.7642(2) 0.62461(18) 0.0458(12) Uani 1 1 d . . . . .
H54A H 0.701967 0.795405 0.609634 0.069 Uiso 1 1 calc R U . . .
H54B H 0.693053 0.752808 0.660553 0.069 Uiso 1 1 calc R U . . .
H54C H 0.642078 0.778829 0.627747 0.069 Uiso 1 1 calc R U . . .
C55 C 0.60601(17) 0.85733(17) 0.44868(17) 0.0316(9) Uani 1 1 d . . . . .
H55A H 0.609775 0.863989 0.409240 0.038 Uiso 1 1 calc R U . . .
H55B H 0.629226 0.886430 0.467949 0.038 Uiso 1 1 calc R U . . .
C56 C 0.50456(17) 0.85074(16) 0.43041(16) 0.0281(8) Uani 1 1 d . . . . .
C57 C 0.54750(17) 0.86739(17) 0.46414(17) 0.0314(9) Uani 1 1 d . . . . .
C58 C 0.53439(18) 0.89217(18) 0.51405(17) 0.0354(10) Uani 1 1 d . . . . .
H58 H 0.563073 0.903769 0.537789 0.043 Uiso 1 1 calc R U . . .
C59 C 0.48235(18) 0.9007(2) 0.53081(18) 0.0378(10) Uani 1 1 d . . . . .
C60 C 0.44044(18) 0.88338(18) 0.49550(17) 0.0332(9) Uani 1 1 d . . . . .
H60 H 0.404100 0.888982 0.506149 0.040 Uiso 1 1 calc R U . . .
C61 C 0.45066(16) 0.85803(16) 0.44502(16) 0.0289(8) Uani 1 1 d . . . . .
C62 C 0.4702(2) 0.9279(2) 0.58697(19) 0.0478(11) Uani 1 1 d D U . . .
C63 C 0.4131(4) 0.9317(7) 0.6003(5) 0.076(4) Uani 0.524(9) 1 d D U P A 1
H63A H 0.396362 0.892705 0.596017 0.114 Uiso 0.524(9) 1 calc R U P A 1
H63B H 0.409550 0.945091 0.637834 0.114 Uiso 0.524(9) 1 calc R U P A 1
H63C H 0.395147 0.959981 0.575818 0.114 Uiso 0.524(9) 1 calc R U P A 1
C64 C 0.5014(4) 0.9858(4) 0.5919(4) 0.053(3) Uani 0.524(9) 1 d D U P A 1
H64A H 0.539145 0.979177 0.582270 0.080 Uiso 0.524(9) 1 calc R U P A 1
H64B H 0.485321 1.015203 0.567260 0.080 Uiso 0.524(9) 1 calc R U P A 1
H64C H 0.499724 1.000313 0.629276 0.080 Uiso 0.524(9) 1 calc R U P A 1
C65 C 0.4999(5) 0.8854(5) 0.6298(4) 0.062(3) Uani 0.524(9) 1 d D U P A 1
H65A H 0.538341 0.882551 0.621201 0.093 Uiso 0.524(9) 1 calc R U P A 1
H65B H 0.496094 0.901573 0.666434 0.093 Uiso 0.524(9) 1 calc R U P A 1
H65C H 0.483587 0.845921 0.628129 0.093 Uiso 0.524(9) 1 calc R U P A 1
C63X C 0.4380(5) 0.9871(4) 0.5756(4) 0.054(3) Uani 0.476(9) 1 d D U P A 2
H63D H 0.407836 0.979088 0.550513 0.081 Uiso 0.476(9) 1 calc R U P A 2
H63E H 0.424076 1.002529 0.609809 0.081 Uiso 0.476(9) 1 calc R U P A 2
H63F H 0.462181 1.016354 0.559557 0.081 Uiso 0.476(9) 1 calc R U P A 2
C64X C 0.5155(5) 0.9369(7) 0.6239(5) 0.075(5) Uani 0.476(9) 1 d D U P A 2
H64D H 0.502580 0.954183 0.657784 0.113 Uiso 0.476(9) 1 calc R U P A 2
H64E H 0.532880 0.898805 0.631643 0.113 Uiso 0.476(9) 1 calc R U P A 2
H64F H 0.541537 0.963714 0.607369 0.113 Uiso 0.476(9) 1 calc R U P A 2
C65X C 0.4268(5) 0.8879(5) 0.6158(4) 0.052(3) Uani 0.476(9) 1 d D U P A 2
H65D H 0.395987 0.881482 0.591144 0.077 Uiso 0.476(9) 1 calc R U P A 2
H65E H 0.443097 0.849664 0.625422 0.077 Uiso 0.476(9) 1 calc R U P A 2
H65F H 0.414595 0.907647 0.648786 0.077 Uiso 0.476(9) 1 calc R U P A 2
C66 C 0.40497(16) 0.83278(18) 0.41085(17) 0.0307(9) Uani 1 1 d . . . . .
H66A H 0.378083 0.816074 0.435873 0.037 Uiso 1 1 calc R U . . .
H66B H 0.419712 0.799326 0.389811 0.037 Uiso 1 1 calc R U . . .
N1 N 0.3270(4) 0.7307(5) 0.5006(4) 0.153(4) Uani 1 1 d D . . . .
C67 C 0.3012(4) 0.7351(4) 0.4583(4) 0.105(3) Uani 1 1 d D . . . .
C68 C 0.2687(3) 0.7440(4) 0.4080(3) 0.085(2) Uani 1 1 d D . . . .
H68A H 0.231946 0.755824 0.417429 0.128 Uiso 1 1 calc R U . . .
H68B H 0.267459 0.707065 0.387303 0.128 Uiso 1 1 calc R U . . .
H68C H 0.285239 0.775111 0.386112 0.128 Uiso 1 1 calc R U . . .
N2 N 0.5293(3) 0.7459(5) 0.6267(3) 0.153(4) Uani 1 1 d D . . . .
C69 C 0.5148(3) 0.7413(4) 0.5819(3) 0.082(2) Uani 1 1 d D . . . .
C70 C 0.4956(3) 0.7351(3) 0.5272(2) 0.0727(19) Uani 1 1 d D . . . .
H70A H 0.456906 0.726199 0.527036 0.109 Uiso 1 1 calc R U . . .
H70B H 0.515072 0.702803 0.509531 0.109 Uiso 1 1 calc R U . . .
H70C H 0.501791 0.772059 0.507439 0.109 Uiso 1 1 calc R U . . .
N3 N 0.5839(12) 0.9718(19) 0.2849(14) 0.36(2) Uani 0.5 1 d D U P B -1
C71 C 0.5453(13) 0.9505(16) 0.2636(14) 0.269(18) Uani 0.5 1 d D U P B -1
C72 C 0.4909(14) 0.9247(8) 0.258(2) 0.188(18) Uani 0.5 1 d D U P B -1
H72A H 0.481120 0.905538 0.292057 0.282 Uiso 0.5 1 calc R U P B -1
H72B H 0.490644 0.895337 0.228699 0.282 Uiso 0.5 1 calc R U P B -1
H72C H 0.464796 0.956021 0.249343 0.282 Uiso 0.5 1 calc R U P B -1

loop_
_atom_site_aniso_label
_atom_site_aniso_U_11
_atom_site_aniso_U_22
_atom_site_aniso_U_33
_atom_site_aniso_U_23
_atom_site_aniso_U_13
_atom_site_aniso_U_12
Ti1 0.0366(4) 0.0302(4) 0.0205(4) -0.0019(3) -0.0011(3) -0.0008(3)
Ti2 0.0353(4) 0.0261(3) 0.0203(4) -0.0012(3) -0.0023(3) -0.0005(3)
F1 0.0319(12) 0.0292(11) 0.0196(11) -0.0023(9) -0.0034(9) 0.0008(9)
F2 0.0362(12) 0.0287(11) 0.0230(12) 0.0022(9) -0.0073(9) -0.0018(9)
F3 0.0291(11) 0.0360(12) 0.0197(11) -0.0005(9) -0.0047(9) -0.0019(9)
O1 0.0334(15) 0.0364(15) 0.0211(14) -0.0052(11) -0.0072(11) 0.0026(12)
O2 0.0303(14) 0.0379(15) 0.0226(14) -0.0045(11) -0.0060(11) -0.0008(12)
O3 0.0315(14) 0.0336(14) 0.0220(14) -0.0011(11) -0.0016(11) -0.0026(11)
O4 0.0305(14) 0.0271(13) 0.0186(13) -0.0009(10) -0.0042(11) 0.0003(11)
O5 0.0288(14) 0.0312(14) 0.0215(14) -0.0002(11) -0.0047(11) 0.0031(11)
O6 0.0349(15) 0.0269(13) 0.0217(14) -0.0030(10) -0.0067(11) 0.0032(11)
C1 0.032(2) 0.034(2) 0.029(2) -0.0032(17) -0.0060(17) 0.0051(17)
C2 0.031(2) 0.033(2) 0.029(2) -0.0016(16) -0.0067(17) 0.0011(16)
C3 0.036(2) 0.035(2) 0.029(2) -0.0055(17) -0.0092(17) 0.0017(17)
C4 0.035(2) 0.031(2) 0.037(2) -0.0014(17) -0.0060(18) 0.0024(17)
C5 0.039(2) 0.038(2) 0.033(2) 0.0027(18) -0.0137(19) 0.0049(18)
C6 0.039(2) 0.034(2) 0.028(2) -0.0029(17) -0.0078(18) 0.0017(18)
C7 0.041(2) 0.035(2) 0.038(3) -0.0003(18) -0.0125(19) 0.0056(18)
C8 0.054(3) 0.034(2) 0.049(3) -0.009(2) -0.012(2) 0.008(2)
C9 0.054(3) 0.036(2) 0.047(3) 0.002(2) -0.010(2) 0.002(2)
C10 0.050(3) 0.045(3) 0.043(3) -0.003(2) -0.008(2) 0.012(2)
C11 0.041(2) 0.039(2) 0.028(2) 0.0012(17) -0.0130(18) 0.0052(19)
C12 0.033(2) 0.038(2) 0.0169(18) -0.0036(15) -0.0064(15) -0.0002(17)
C13 0.037(2) 0.041(2) 0.023(2) -0.0014(17) -0.0124(17) 0.0029(18)
C14 0.040(2) 0.046(3) 0.028(2) -0.0100(19) -0.0081(18) 0.009(2)
C15 0.038(2) 0.055(3) 0.028(2) -0.006(2) -0.0025(18) 0.009(2)
C16 0.037(2) 0.049(3) 0.027(2) -0.0033(19) -0.0046(18) -0.0027(19)
C17 0.030(2) 0.045(2) 0.022(2) -0.0059(17) -0.0069(16) -0.0007(18)
C18 0.042(3) 0.078(4) 0.047(3) -0.006(3) 0.011(2) 0.006(3)
C19 0.065(4) 0.161(8) 0.058(4) -0.021(5) 0.023(3) -0.002(5)
C20 0.054(4) 0.108(6) 0.147(8) 0.014(6) 0.036(5) 0.034(4)
C21 0.041(3) 0.108(5) 0.068(4) -0.006(4) 0.006(3) -0.001(3)
C22 0.031(2) 0.039(2) 0.028(2) -0.0050(17) -0.0044(17) -0.0024(17)
C23 0.031(2) 0.0284(19) 0.025(2) -0.0019(15) 0.0002(16) 0.0009(16)
C24 0.036(2) 0.033(2) 0.030(2) -0.0033(17) -0.0001(17) 0.0015(17)
C25 0.028(2) 0.041(2) 0.050(3) 0.000(2) -0.0036(19) -0.0035(18)
C26 0.034(2) 0.048(3) 0.044(3) 0.011(2) 0.001(2) -0.004(2)
C27 0.035(2) 0.054(3) 0.031(2) 0.011(2) 0.0009(18) -0.003(2)
C28 0.030(2) 0.037(2) 0.027(2) 0.0034(17) -0.0011(16) 0.0004(17)
C29 0.038(3) 0.057(3) 0.069(4) 0.025(3) 0.002(2) -0.005(2)
C30 0.061(4) 0.080(4) 0.088(5) 0.035(4) 0.032(3) 0.015(3)
C31 0.074(4) 0.099(5) 0.085(5) 0.036(4) -0.013(4) -0.045(4)
C32 0.050(3) 0.058(3) 0.071(4) 0.032(3) 0.001(3) -0.005(3)
C33 0.034(2) 0.038(2) 0.0190(19) 0.0022(16) -0.0039(16) 0.0002(17)
C34 0.036(2) 0.0277(19) 0.0174(18) -0.0003(14) -0.0029(15) -0.0017(16)
C35 0.037(2) 0.035(2) 0.0173(19) -0.0001(15) -0.0066(16) -0.0007(17)
C36 0.039(2) 0.034(2) 0.024(2) 0.0031(16) -0.0022(17) -0.0049(17)
C37 0.047(2) 0.029(2) 0.024(2) 0.0004(16) -0.0046(18) -0.0027(18)
C38 0.039(2) 0.033(2) 0.022(2) -0.0014(16) -0.0043(17) 0.0046(17)
C39 0.035(2) 0.0287(19) 0.0179(19) -0.0032(15) -0.0048(15) -0.0005(16)
C40 0.052(3) 0.029(2) 0.042(3) 0.0000(18) -0.002(2) -0.0020(19)
C41 0.095(4) 0.040(3) 0.043(3) -0.008(2) 0.005(3) -0.010(3)
C42 0.069(3) 0.036(2) 0.044(3) 0.003(2) 0.006(2) -0.006(2)
C43 0.060(4) 0.033(3) 0.117(6) 0.015(3) -0.006(4) 0.004(2)
C44 0.032(2) 0.032(2) 0.025(2) -0.0029(16) -0.0039(16) 0.0042(16)
C45 0.0264(19) 0.034(2) 0.0189(18) 0.0032(15) -0.0049(14) 0.0008(15)
C46 0.0248(18) 0.032(2) 0.024(2) -0.0029(15) -0.0052(15) 0.0013(15)
C47 0.031(2) 0.031(2) 0.026(2) 0.0048(16) -0.0065(16) 0.0020(16)
C48 0.032(2) 0.034(2) 0.023(2) 0.0027(16) -0.0068(16) -0.0004(16)
C49 0.029(2) 0.0312(19) 0.026(2) -0.0044(16) -0.0061(16) 0.0019(16)
C50 0.030(2) 0.0286(19) 0.027(2) 0.0006(15) -0.0061(16) 0.0001(16)
C51 0.039(2) 0.039(2) 0.025(2) 0.0027(17) -0.0094(17) -0.0019(18)
C52 0.064(3) 0.054(3) 0.027(2) 0.010(2) -0.008(2) -0.014(2)
C53 0.048(3) 0.056(3) 0.036(3) 0.005(2) -0.015(2) 0.006(2)
C54 0.066(3) 0.046(3) 0.025(2) 0.0003(19) -0.014(2) -0.006(2)
C55 0.038(2) 0.028(2) 0.029(2) -0.0031(16) -0.0088(17) -0.0036(16)
C56 0.038(2) 0.0216(18) 0.024(2) -0.0004(15) -0.0044(16) 0.0027(15)
C57 0.038(2) 0.0239(19) 0.032(2) -0.0010(16) -0.0127(17) 0.0023(16)
C58 0.043(2) 0.035(2) 0.029(2) -0.0050(17) -0.0145(18) -0.0005(18)
C59 0.043(2) 0.039(2) 0.031(2) -0.0065(18) -0.0096(19) 0.0032(19)
C60 0.038(2) 0.035(2) 0.026(2) -0.0048(17) -0.0060(17) 0.0055(17)
C61 0.037(2) 0.0247(18) 0.025(2) -0.0006(15) -0.0112(16) 0.0029(16)
C62 0.061(3) 0.052(3) 0.030(2) -0.013(2) -0.002(2) -0.001(2)
C63 0.062(5) 0.119(12) 0.046(7) -0.034(7) 0.000(5) -0.002(5)
C64 0.080(7) 0.046(4) 0.034(5) -0.019(4) -0.001(5) 0.004(4)
C65 0.093(8) 0.058(6) 0.034(5) -0.005(4) -0.011(5) -0.006(5)
C63X 0.082(8) 0.039(5) 0.041(6) -0.018(4) 0.014(5) 0.003(4)
C64X 0.057(6) 0.124(13) 0.045(7) -0.045(7) -0.002(5) 0.005(6)
C65X 0.073(7) 0.051(6) 0.031(6) -0.006(4) 0.008(5) 0.004(5)
C66 0.034(2) 0.031(2) 0.027(2) -0.0050(16) -0.0050(17) 0.0021(16)
N1 0.152(9) 0.200(10) 0.104(7) 0.012(7) -0.029(6) 0.025(7)
C67 0.118(7) 0.108(7) 0.090(7) -0.020(5) 0.011(6) 0.024(6)
C68 0.073(5) 0.113(6) 0.070(5) -0.024(4) -0.005(4) -0.011(4)
N2 0.097(6) 0.296(13) 0.066(5) -0.027(6) -0.013(4) 0.030(7)
C69 0.066(4) 0.113(6) 0.068(5) -0.001(4) -0.001(4) 0.006(4)
C70 0.115(6) 0.054(3) 0.049(4) 0.011(3) -0.008(4) -0.007(3)
N3 0.37(3) 0.44(4) 0.26(3) -0.27(3) 0.19(2) -0.19(3)
C71 0.40(3) 0.23(3) 0.17(3) -0.16(2) 0.14(2) -0.15(2)
C72 0.38(4) 0.075(10) 0.11(3) 0.000(16) 0.02(3) -0.08(2)

loop_
_atom_type_symbol
_atom_type_description
_atom_type_scat_dispersion_real
_atom_type_scat_dispersion_imag
_atom_type_scat_source
C C 0.0033 0.0016 'International Tables Vol C Tables 4.2.6.8 and 6.1.1.4'
H H 0.0000 0.0000 'International Tables Vol C Tables 4.2.6.8 and 6.1.1.4'
N N 0.0061 0.0033 'International Tables Vol C Tables 4.2.6.8 and 6.1.1.4'
O O 0.0106 0.0060 'International Tables Vol C Tables 4.2.6.8 and 6.1.1.4'
F F 0.0171 0.0103 'International Tables Vol C Tables 4.2.6.8 and 6.1.1.4'
Ti Ti 0.2776 0.4457 'International Tables Vol C Tables 4.2.6.8 and 6.1.1.4'

loop_
_geom_angle_atom_site_label_1
_geom_angle_atom_site_label_2
_geom_angle_atom_site_label_3
_geom_angle
_geom_angle_site_symmetry_1
_geom_angle_site_symmetry_3
_geom_angle_publ_flag
O3 Ti1 O1 100.82(13) . . ?
O3 Ti1 F3 95.08(11) . . ?
O1 Ti1 F3 91.89(11) . . ?
O3 Ti1 O2 95.42(12) . . ?
O1 Ti1 O2 92.27(12) . . ?
F3 Ti1 O2 167.77(11) . . ?
O3 Ti1 F1 94.73(11) . . ?
O1 Ti1 F1 164.18(12) . . ?
F3 Ti1 F1 89.57(9) . . ?
O2 Ti1 F1 83.34(10) . . ?
O3 Ti1 F2 167.74(12) . 2_655 ?
O1 Ti1 F2 91.02(11) . 2_655 ?
F3 Ti1 F2 81.24(9) . 2_655 ?
O2 Ti1 F2 87.19(11) . 2_655 ?
F1 Ti1 F2 73.64(9) . 2_655 ?
O3 Ti1 Ti2 132.53(9) . 2_655 ?
O1 Ti1 Ti2 126.55(10) . 2_655 ?
F3 Ti1 Ti2 86.94(7) . 2_655 ?
O2 Ti1 Ti2 81.34(9) . 2_655 ?
F1 Ti1 Ti2 37.80(6) . 2_655 ?
F2 Ti1 Ti2 36.02(6) 2_655 2_655 ?
O6 Ti2 O4 99.80(12) . . ?
O6 Ti2 F3 96.42(11) . . ?
O4 Ti2 F3 94.05(11) . . ?
O6 Ti2 F2 97.87(11) . . ?
O4 Ti2 F2 161.35(11) . . ?
F3 Ti2 F2 89.84(9) . . ?
O6 Ti2 O5 95.49(12) . . ?
O4 Ti2 O5 90.47(12) . . ?
F3 Ti2 O5 166.35(11) . . ?
F2 Ti2 O5 81.93(10) . . ?
O6 Ti2 F1 171.33(11) . 2_655 ?
O4 Ti2 F1 88.73(10) . 2_655 ?
F3 Ti2 F1 81.37(9) . 2_655 ?
F2 Ti2 F1 73.81(9) . 2_655 ?
O5 Ti2 F1 85.87(10) . 2_655 ?
O6 Ti2 Ti1 135.81(9) . 2_655 ?
O4 Ti2 Ti1 123.95(9) . 2_655 ?
F3 Ti2 Ti1 87.18(7) . 2_655 ?
F2 Ti2 Ti1 37.97(7) . 2_655 ?
O5 Ti2 Ti1 79.63(8) . 2_655 ?
F1 Ti2 Ti1 36.02(6) 2_655 2_655 ?
Ti1 F1 Ti2 106.18(10) . 2_655 ?
Ti2 F2 Ti1 106.01(10) . 2_655 ?
Ti2 F3 Ti1 176.22(13) . . ?
C1 O1 Ti1 154.0(3) . . ?
C12 O2 Ti1 118.1(2) . . ?
C23 O3 Ti1 155.4(3) . . ?
C34 O4 Ti2 141.6(2) . . ?
C45 O5 Ti2 119.2(2) . . ?
C45 O5 H5 110(3) . . ?
Ti2 O5 H5 119(3) . . ?
C56 O6 Ti2 149.7(2) . . ?
O1 C1 C2 119.2(4) . . ?
O1 C1 C6 118.5(4) . . ?
C2 C1 C6 122.2(4) . . ?
C1 C2 C3 117.8(4) . . ?
C1 C2 C66 119.0(4) . . ?
C3 C2 C66 123.0(4) . . ?
C4 C3 C2 122.4(4) . . ?
C4 C3 H3 118.8 . . ?
C2 C3 H3 118.8 . . ?
C3 C4 C5 117.4(4) . . ?
C3 C4 C7 124.1(4) . . ?
C5 C4 C7 118.5(4) . . ?
C6 C5 C4 122.4(4) . . ?
C6 C5 H5A 118.8 . . ?
C4 C5 H5A 118.8 . . ?
C5 C6 C1 117.6(4) . . ?
C5 C6 C11 120.5(4) . . ?
C1 C6 C11 121.9(4) . . ?
C8 C7 C4 112.3(4) . . ?
C8 C7 C9 108.5(4) . . ?
C4 C7 C9 108.5(4) . . ?
C8 C7 C10 107.2(4) . . ?
C4 C7 C10 110.0(4) . . ?
C9 C7 C10 110.4(4) . . ?
C7 C8 H8A 109.5 . . ?
C7 C8 H8B 109.5 . . ?
H8A C8 H8B 109.5 . . ?
C7 C8 H8C 109.5 . . ?
H8A C8 H8C 109.5 . . ?
H8B C8 H8C 109.5 . . ?
C7 C9 H9A 109.5 . . ?
C7 C9 H9B 109.5 . . ?
H9A C9 H9B 109.5 . . ?
C7 C9 H9C 109.5 . . ?
H9A C9 H9C 109.5 . . ?
H9B C9 H9C 109.5 . . ?
C7 C10 H10A 109.5 . . ?
C7 C10 H10B 109.5 . . ?
H10A C10 H10B 109.5 . . ?
C7 C10 H10C 109.5 . . ?
H10A C10 H10C 109.5 . . ?
H10B C10 H10C 109.5 . . ?
C6 C11 C13 112.1(4) . . ?
C6 C11 H11A 109.2 . . ?
C13 C11 H11A 109.2 . . ?
C6 C11 H11B 109.2 . . ?
C13 C11 H11B 109.2 . . ?
H11A C11 H11B 107.9 . . ?
O2 C12 C17 118.7(4) . . ?
O2 C12 C13 119.4(4) . . ?
C17 C12 C13 121.8(4) . . ?
C12 C13 C14 118.0(4) . . ?
C12 C13 C11 121.7(4) . . ?
C14 C13 C11 120.1(4) . . ?
C15 C14 C13 122.1(4) . . ?
C15 C14 H14 119.0 . . ?
C13 C14 H14 119.0 . . ?
C14 C15 C16 117.7(4) . . ?
C14 C15 C18 122.3(4) . . ?
C16 C15 C18 119.9(5) . . ?
C15 C16 C17 122.2(4) . . ?
C15 C16 H16 118.9 . . ?
C17 C16 H16 118.9 . . ?
C12 C17 C16 117.6(4) . . ?
C12 C17 C22 122.5(4) . . ?
C16 C17 C22 119.8(4) . . ?
C20 C18 C21 107.0(6) . . ?
C20 C18 C19 110.0(6) . . ?
C21 C18 C19 109.3(6) . . ?
C20 C18 C15 111.9(5) . . ?
C21 C18 C15 110.6(4) . . ?
C19 C18 C15 108.1(5) . . ?
C18 C19 H19A 109.5 . . ?
C18 C19 H19B 109.5 . . ?
H19A C19 H19B 109.5 . . ?
C18 C19 H19C 109.5 . . ?
H19A C19 H19C 109.5 . . ?
H19B C19 H19C 109.5 . . ?
C18 C20 H20A 109.5 . . ?
C18 C20 H20B 109.5 . . ?
H20A C20 H20B 109.5 . . ?
C18 C20 H20C 109.5 . . ?
H20A C20 H20C 109.5 . . ?
H20B C20 H20C 109.5 . . ?
C18 C21 H21A 109.5 . . ?
C18 C21 H21B 109.5 . . ?
H21A C21 H21B 109.5 . . ?
C18 C21 H21C 109.5 . . ?
H21A C21 H21C 109.5 . . ?
H21B C21 H21C 109.5 . . ?
C24 C22 C17 112.6(3) . . ?
C24 C22 H22A 109.1 . . ?
C17 C22 H22A 109.1 . . ?
C24 C22 H22B 109.1 . . ?
C17 C22 H22B 109.1 . . ?
H22A C22 H22B 107.8 . . ?
O3 C23 C24 119.8(4) . . ?
O3 C23 C28 118.2(3) . . ?
C24 C23 C28 122.0(4) . . ?
C23 C24 C25 118.0(4) . . ?
C23 C24 C22 120.6(4) . . ?
C25 C24 C22 121.4(4) . . ?
C24 C25 C26 122.2(4) . . ?
C24 C25 H25 118.9 . . ?
C26 C25 H25 118.9 . . ?
C27 C26 C25 117.2(4) . . ?
C27 C26 C29 120.4(4) . . ?
C25 C26 C29 122.2(4) . . ?
C28 C27 C26 122.9(4) . . ?
C28 C27 H27 118.6 . . ?
C26 C27 H27 118.6 . . ?
C27 C28 C23 117.6(4) . . ?
C27 C28 C33 121.4(4) . . ?
C23 C28 C33 120.9(4) . . ?
C31 C29 C32 106.8(5) . . ?
C31 C29 C26 111.5(5) . . ?
C32 C29 C26 110.5(4) . . ?
C31 C29 C30 110.2(5) . . ?
C32 C29 C30 109.9(5) . . ?
C26 C29 C30 107.9(4) . . ?
C29 C30 H30A 109.5 . . ?
C29 C30 H30B 109.5 . . ?
H30A C30 H30B 109.5 . . ?
C29 C30 H30C 109.5 . . ?
H30A C30 H30C 109.5 . . ?
H30B C30 H30C 109.5 . . ?
C29 C31 H31A 109.5 . . ?
C29 C31 H31B 109.5 . . ?
H31A C31 H31B 109.5 . . ?
C29 C31 H31C 109.5 . . ?
H31A C31 H31C 109.5 . . ?
H31B C31 H31C 109.5 . . ?
C29 C32 H32A 109.5 . . ?
C29 C32 H32B 109.5 . . ?
H32A C32 H32B 109.5 . . ?
C29 C32 H32C 109.5 . . ?
H32A C32 H32C 109.5 . . ?
H32B C32 H32C 109.5 . . ?
C28 C33 C35 116.5(3) . . ?
C28 C33 H33A 108.2 . . ?
C35 C33 H33A 108.2 . . ?
C28 C33 H33B 108.2 . . ?
C35 C33 H33B 108.2 . . ?
H33A C33 H33B 107.3 . . ?
O4 C34 C39 120.8(3) . . ?
O4 C34 C35 117.6(3) . . ?
C39 C34 C35 121.6(4) . . ?
C36 C35 C34 118.1(4) . . ?
C36 C35 C33 122.0(4) . . ?
C34 C35 C33 119.7(4) . . ?
C35 C36 C37 122.3(4) . . ?
C35 C36 H36 118.9 . . ?
C37 C36 H36 118.9 . . ?
C38 C37 C36 117.4(4) . . ?
C38 C37 C40 123.0(4) . . ?
C36 C37 C40 119.6(4) . . ?
C37 C38 C39 122.8(4) . . ?
C37 C38 H38 118.6 . . ?
C39 C38 H38 118.6 . . ?
C34 C39 C38 117.6(4) . . ?
C34 C39 C44 122.7(3) . . ?
C38 C39 C44 119.7(4) . . ?
C43 C40 C42 108.8(4) . . ?
C43 C40 C37 112.4(4) . . ?
C42 C40 C37 110.5(4) . . ?
C43 C40 C41 108.8(5) . . ?
C42 C40 C41 107.6(4) . . ?
C37 C40 C41 108.7(4) . . ?
C40 C41 H41A 109.5 . . ?
C40 C41 H41B 109.5 . . ?
H41A C41 H41B 109.5 . . ?
C40 C41 H41C 109.5 . . ?
H41A C41 H41C 109.5 . . ?
H41B C41 H41C 109.5 . . ?
C40 C42 H42A 109.5 . . ?
C40 C42 H42B 109.5 . . ?
H42A C42 H42B 109.5 . . ?
C40 C42 H42C 109.5 . . ?
H42A C42 H42C 109.5 . . ?
H42B C42 H42C 109.5 . . ?
C40 C43 H43A 109.5 . . ?
C40 C43 H43B 109.5 . . ?
H43A C43 H43B 109.5 . . ?
C40 C43 H43C 109.5 . . ?
H43A C43 H43C 109.5 . . ?
H43B C43 H43C 109.5 . . ?
C46 C44 C39 114.4(3) . . ?
C46 C44 H44A 108.7 . . ?
C39 C44 H44A 108.7 . . ?
C46 C44 H44B 108.7 . . ?
C39 C44 H44B 108.7 . . ?
H44A C44 H44B 107.6 . . ?
C50 C45 C46 122.6(4) . . ?
C50 C45 O5 117.7(3) . . ?
C46 C45 O5 119.5(3) . . ?
C47 C46 C45 117.4(3) . . ?
C47 C46 C44 120.5(4) . . ?
C45 C46 C44 122.0(3) . . ?
C46 C47 C48 122.0(4) . . ?
C46 C47 H47 119.0 . . ?
C48 C47 H47 119.0 . . ?
C49 C48 C47 117.3(4) . . ?
C49 C48 C51 122.6(4) . . ?
C47 C48 C51 120.0(4) . . ?
C48 C49 C50 122.9(4) . . ?
C48 C49 H49 118.6 . . ?
C50 C49 H49 118.6 . . ?
C45 C50 C49 117.1(4) . . ?
C45 C50 C55 122.4(4) . . ?
C49 C50 C55 120.5(4) . . ?
C54 C51 C48 112.2(4) . . ?
C54 C51 C52 108.3(4) . . ?
C48 C51 C52 111.3(3) . . ?
C54 C51 C53 107.9(4) . . ?
C48 C51 C53 107.6(4) . . ?
C52 C51 C53 109.4(4) . . ?
C51 C52 H52A 109.5 . . ?
C51 C52 H52B 109.5 . . ?
H52A C52 H52B 109.5 . . ?
C51 C52 H52C 109.5 . . ?
H52A C52 H52C 109.5 . . ?
H52B C52 H52C 109.5 . . ?
C51 C53 H53A 109.5 . . ?
C51 C53 H53B 109.5 . . ?
H53A C53 H53B 109.5 . . ?
C51 C53 H53C 109.5 . . ?
H53A C53 H53C 109.5 . . ?
H53B C53 H53C 109.5 . . ?
C51 C54 H54A 109.5 . . ?
C51 C54 H54B 109.5 . . ?
H54A C54 H54B 109.5 . . ?
C51 C54 H54C 109.5 . . ?
H54A C54 H54C 109.5 . . ?
H54B C54 H54C 109.5 . . ?
C50 C55 C57 112.1(3) . . ?
C50 C55 H55A 109.2 . . ?
C57 C55 H55A 109.2 . . ?
C50 C55 H55B 109.2 . . ?
C57 C55 H55B 109.2 . . ?
H55A C55 H55B 107.9 . . ?
O6 C56 C57 118.6(4) . . ?
O6 C56 C61 118.8(3) . . ?
C57 C56 C61 122.5(4) . . ?
C56 C57 C58 116.7(4) . . ?
C56 C57 C55 122.1(4) . . ?
C58 C57 C55 121.1(4) . . ?
C59 C58 C57 123.7(4) . . ?
C59 C58 H58 118.1 . . ?
C57 C58 H58 118.1 . . ?
C58 C59 C60 117.6(4) . . ?
C58 C59 C62 121.4(4) . . ?
C60 C59 C62 121.0(4) . . ?
C61 C60 C59 121.7(4) . . ?
C61 C60 H60 119.1 . . ?
C59 C60 H60 119.1 . . ?
C60 C61 C56 117.7(4) . . ?
C60 C61 C66 120.5(4) . . ?
C56 C61 C66 121.4(4) . . ?
C63 C62 C64 115.0(8) . . ?
C64X C62 C59 117.4(6) . . ?
C63 C62 C59 115.3(6) . . ?
C64 C62 C59 107.9(5) . . ?
C64X C62 C63X 112.1(8) . . ?
C59 C62 C63X 106.4(5) . . ?
C64X C62 C65X 108.7(8) . . ?
C59 C62 C65X 108.5(5) . . ?
C63X C62 C65X 102.7(7) . . ?
C63 C62 C65 108.9(8) . . ?
C64 C62 C65 103.7(6) . . ?
C59 C62 C65 105.0(5) . . ?
C62 C63 H63A 109.5 . . ?
C62 C63 H63B 109.5 . . ?
H63A C63 H63B 109.5 . . ?
C62 C63 H63C 109.5 . . ?
H63A C63 H63C 109.5 . . ?
H63B C63 H63C 109.5 . . ?
C62 C64 H64A 109.5 . . ?
C62 C64 H64B 109.5 . . ?
H64A C64 H64B 109.5 . . ?
C62 C64 H64C 109.5 . . ?
H64A C64 H64C 109.5 . . ?
H64B C64 H64C 109.5 . . ?
C62 C65 H65A 109.5 . . ?
C62 C65 H65B 109.5 . . ?
H65A C65 H65B 109.5 . . ?
C62 C65 H65C 109.5 . . ?
H65A C65 H65C 109.5 . . ?
H65B C65 H65C 109.5 . . ?
C62 C63X H63D 109.5 . . ?
C62 C63X H63E 109.5 . . ?
H63D C63X H63E 109.5 . . ?
C62 C63X H63F 109.5 . . ?
H63D C63X H63F 109.5 . . ?
H63E C63X H63F 109.5 . . ?
C62 C64X H64D 109.5 . . ?
C62 C64X H64E 109.5 . . ?
H64D C64X H64E 109.5 . . ?
C62 C64X H64F 109.5 . . ?
H64D C64X H64F 109.5 . . ?
H64E C64X H64F 109.5 . . ?
C62 C65X H65D 109.5 . . ?
C62 C65X H65E 109.5 . . ?
H65D C65X H65E 109.5 . . ?
C62 C65X H65F 109.5 . . ?
H65D C65X H65F 109.5 . . ?
H65E C65X H65F 109.5 . . ?
C61 C66 C2 119.1(3) . . ?
C61 C66 H66A 107.5 . . ?
C2 C66 H66A 107.5 . . ?
C61 C66 H66B 107.5 . . ?
C2 C66 H66B 107.5 . . ?
H66A C66 H66B 107.0 . . ?
N1 C67 C68 176.6(10) . . ?
C67 C68 H68A 109.5 . . ?
C67 C68 H68B 109.5 . . ?
H68A C68 H68B 109.5 . . ?
C67 C68 H68C 109.5 . . ?
H68A C68 H68C 109.5 . . ?
H68B C68 H68C 109.5 . . ?
N2 C69 C70 178.5(10) . . ?
C69 C70 H70A 109.5 . . ?
C69 C70 H70B 109.5 . . ?
H70A C70 H70B 109.5 . . ?
C69 C70 H70C 109.5 . . ?
H70A C70 H70C 109.5 . . ?
H70B C70 H70C 109.5 . . ?
N3 C71 C72 159(4) . . ?
C71 C72 H72A 109.5 . . ?
C71 C72 H72B 109.5 . . ?
H72A C72 H72B 109.5 . . ?
C71 C72 H72C 109.5 . . ?
H72A C72 H72C 109.5 . . ?
H72B C72 H72C 109.5 . . ?

loop_
_geom_bond_atom_site_label_1
_geom_bond_atom_site_label_2
_geom_bond_distance
_geom_bond_site_symmetry_2
_geom_bond_publ_flag
Ti1 O3 1.783(3) . ?
Ti1 O1 1.788(3) . ?
Ti1 F3 1.967(2) . ?
Ti1 O2 1.968(3) . ?
Ti1 F1 1.970(2) . ?
Ti1 F2 2.059(2) 2_655 ?
Ti1 Ti2 3.2162(10) 2_655 ?
Ti2 O6 1.785(3) . ?
Ti2 O4 1.801(3) . ?
Ti2 F3 1.940(2) . ?
Ti2 F2 1.968(2) . ?
Ti2 O5 1.980(3) . ?
Ti2 F1 2.052(2) 2_655 ?
O1 C1 1.360(5) . ?
O2 C12 1.385(5) . ?
O3 C23 1.353(5) . ?
O4 C34 1.372(5) . ?
O5 C45 1.396(4) . ?
O5 H5 0.816(19) . ?
O6 C56 1.372(5) . ?
C1 C2 1.386(6) . ?
C1 C6 1.403(6) . ?
C2 C3 1.393(6) . ?
C2 C66 1.528(5) . ?
C3 C4 1.391(6) . ?
C3 H3 0.9500 . ?
C4 C5 1.403(6) . ?
C4 C7 1.529(6) . ?
C5 C6 1.383(6) . ?
C5 H5A 0.9500 . ?
C6 C11 1.518(6) . ?
C7 C8 1.514(6) . ?
C7 C9 1.537(7) . ?
C7 C10 1.539(6) . ?
C8 H8A 0.9800 . ?
C8 H8B 0.9800 . ?
C8 H8C 0.9800 . ?
C9 H9A 0.9800 . ?
C9 H9B 0.9800 . ?
C9 H9C 0.9800 . ?
C10 H10A 0.9800 . ?
C10 H10B 0.9800 . ?
C10 H10C 0.9800 . ?
C11 C13 1.522(6) . ?
C11 H11A 0.9900 . ?
C11 H11B 0.9900 . ?
C12 C17 1.385(6) . ?
C12 C13 1.395(6) . ?
C13 C14 1.397(6) . ?
C14 C15 1.380(7) . ?
C14 H14 0.9500 . ?
C15 C16 1.396(7) . ?
C15 C18 1.541(7) . ?
C16 C17 1.400(6) . ?
C16 H16 0.9500 . ?
C17 C22 1.522(6) . ?
C18 C20 1.520(9) . ?
C18 C21 1.523(9) . ?
C18 C19 1.525(9) . ?
C19 H19A 0.9800 . ?
C19 H19B 0.9800 . ?
C19 H19C 0.9800 . ?
C20 H20A 0.9800 . ?
C20 H20B 0.9800 . ?
C20 H20C 0.9800 . ?
C21 H21A 0.9800 . ?
C21 H21B 0.9800 . ?
C21 H21C 0.9800 . ?
C22 C24 1.517(6) . ?
C22 H22A 0.9900 . ?
C22 H22B 0.9900 . ?
C23 C24 1.384(6) . ?
C23 C28 1.406(6) . ?
C24 C25 1.388(6) . ?
C25 C26 1.405(7) . ?
C25 H25 0.9500 . ?
C26 C27 1.388(6) . ?
C26 C29 1.533(7) . ?
C27 C28 1.380(6) . ?
C27 H27 0.9500 . ?
C28 C33 1.499(6) . ?
C29 C31 1.506(9) . ?
C29 C32 1.531(7) . ?
C29 C30 1.545(9) . ?
C30 H30A 0.9800 . ?
C30 H30B 0.9800 . ?
C30 H30C 0.9800 . ?
C31 H31A 0.9800 . ?
C31 H31B 0.9800 . ?
C31 H31C 0.9800 . ?
C32 H32A 0.9800 . ?
C32 H32B 0.9800 . ?
C32 H32C 0.9800 . ?
C33 C35 1.523(6) . ?
C33 H33A 0.9900 . ?
C33 H33B 0.9900 . ?
C34 C39 1.384(6) . ?
C34 C35 1.403(6) . ?
C35 C36 1.389(6) . ?
C36 C37 1.390(6) . ?
C36 H36 0.9500 . ?
C37 C38 1.384(6) . ?
C37 C40 1.540(6) . ?
C38 C39 1.403(5) . ?
C38 H38 0.9500 . ?
C39 C44 1.526(6) . ?
C40 C43 1.521(7) . ?
C40 C42 1.536(7) . ?
C40 C41 1.547(7) . ?
C41 H41A 0.9800 . ?
C41 H41B 0.9800 . ?
C41 H41C 0.9800 . ?
C42 H42A 0.9800 . ?
C42 H42B 0.9800 . ?
C42 H42C 0.9800 . ?
C43 H43A 0.9800 . ?
C43 H43B 0.9800 . ?
C43 H43C 0.9800 . ?
C44 C46 1.519(5) . ?
C44 H44A 0.9900 . ?
C44 H44B 0.9900 . ?
C45 C50 1.385(5) . ?
C45 C46 1.395(5) . ?
C46 C47 1.389(5) . ?
C47 C48 1.402(6) . ?
C47 H47 0.9500 . ?
C48 C49 1.388(6) . ?
C48 C51 1.529(5) . ?
C49 C50 1.391(5) . ?
C49 H49 0.9500 . ?
C50 C55 1.513(5) . ?
C51 C54 1.524(6) . ?
C51 C52 1.533(6) . ?
C51 C53 1.554(7) . ?
C52 H52A 0.9800 . ?
C52 H52B 0.9800 . ?
C52 H52C 0.9800 . ?
C53 H53A 0.9800 . ?
C53 H53B 0.9800 . ?
C53 H53C 0.9800 . ?
C54 H54A 0.9800 . ?
C54 H54B 0.9800 . ?
C54 H54C 0.9800 . ?
C55 C57 1.521(6) . ?
C55 H55A 0.9900 . ?
C55 H55B 0.9900 . ?
C56 C57 1.391(5) . ?
C56 C61 1.398(6) . ?
C57 C58 1.395(6) . ?
C58 C59 1.373(6) . ?
C58 H58 0.9500 . ?
C59 C60 1.400(6) . ?
C59 C62 1.548(6) . ?
C60 C61 1.397(6) . ?
C60 H60 0.9500 . ?
C61 C66 1.512(5) . ?
C62 C64X 1.447(11) . ?
C62 C63 1.459(10) . ?
C62 C64 1.523(10) . ?
C62 C63X 1.580(10) . ?
C62 C65X 1.583(10) . ?
C62 C65 1.599(10) . ?
C63 H63A 0.9800 . ?
C63 H63B 0.9800 . ?
C63 H63C 0.9800 . ?
C64 H64A 0.9800 . ?
C64 H64B 0.9800 . ?
C64 H64C 0.9800 . ?
C65 H65A 0.9800 . ?
C65 H65B 0.9800 . ?
C65 H65C 0.9800 . ?
C63X H63D 0.9800 . ?
C63X H63E 0.9800 . ?
C63X H63F 0.9800 . ?
C64X H64D 0.9800 . ?
C64X H64E 0.9800 . ?
C64X H64F 0.9800 . ?
C65X H65D 0.9800 . ?
C65X H65E 0.9800 . ?
C65X H65F 0.9800 . ?
C66 H66A 0.9900 . ?
C66 H66B 0.9900 . ?
N1 C67 1.218(10) . ?
C67 C68 1.481(11) . ?
C68 H68A 0.9800 . ?
C68 H68B 0.9800 . ?
C68 H68C 0.9800 . ?
N2 C69 1.162(9) . ?
C69 C70 1.429(9) . ?
C70 H70A 0.9800 . ?
C70 H70B 0.9800 . ?
C70 H70C 0.9800 . ?
N3 C71 1.185(17) . ?
C71 C72 1.472(17) . ?
C72 H72A 0.9800 . ?
C72 H72B 0.9800 . ?
C72 H72C 0.9800 . ?

loop_
_geom_hbond_atom_site_label_D
_geom_hbond_atom_site_label_H
_geom_hbond_atom_site_label_A
_geom_hbond_distance_DH
_geom_hbond_distance_HA
_geom_hbond_distance_DA
_geom_hbond_angle_DHA
_geom_hbond_site_symmetry_A
_geom_hbond_publ_flag
O5 H5 O2 0.816(19) 1.84(3) 2.575(4) 150(5) 2_655 yes
C68 H68A N1 0.98 2.53 3.345(13) 140.5 7_566 yes
C72 H72B F2 0.98 2.55 3.26(2) 129.0 2_655 yes

loop_
_geom_torsion_atom_site_label_1
_geom_torsion_atom_site_label_2
_geom_torsion_atom_site_label_3
_geom_torsion_atom_site_label_4
_geom_torsion
_geom_torsion_site_symmetry_1
_geom_torsion_site_symmetry_2
_geom_torsion_site_symmetry_3
_geom_torsion_site_symmetry_4
_geom_torsion_publ_flag
O3 Ti1 O1 C1 -179.4(6) . . . . ?
F3 Ti1 O1 C1 85.0(6) . . . . ?
O2 Ti1 O1 C1 -83.5(6) . . . . ?
F1 Ti1 O1 C1 -10.1(9) . . . . ?
F2 Ti1 O1 C1 3.8(6) 2_655 . . . ?
Ti2 Ti1 O1 C1 -2.6(6) 2_655 . . . ?
O1 Ti1 O3 C23 30.8(6) . . . . ?
F3 Ti1 O3 C23 123.7(6) . . . . ?
O2 Ti1 O3 C23 -62.6(6) . . . . ?
F1 Ti1 O3 C23 -146.3(6) . . . . ?
F2 Ti1 O3 C23 -164.4(5) 2_655 . . . ?
Ti2 Ti1 O3 C23 -145.8(6) 2_655 . . . ?
O6 Ti2 O4 C34 173.4(4) . . . . ?
F3 Ti2 O4 C34 76.2(4) . . . . ?
F2 Ti2 O4 C34 -25.4(6) . . . . ?
O5 Ti2 O4 C34 -90.9(4) . . . . ?
F1 Ti2 O4 C34 -5.1(4) 2_655 . . . ?
Ti1 Ti2 O4 C34 -13.1(4) 2_655 . . . ?
O4 Ti2 O6 C56 22.7(5) . . . . ?
F3 Ti2 O6 C56 117.9(5) . . . . ?
F2 Ti2 O6 C56 -151.4(5) . . . . ?
O5 Ti2 O6 C56 -68.8(5) . . . . ?
Ti1 Ti2 O6 C56 -149.5(5) 2_655 . . . ?
Ti1 O1 C1 C2 -118.9(6) . . . . ?
Ti1 O1 C1 C6 62.6(7) . . . . ?
O1 C1 C2 C3 179.0(4) . . . . ?
C6 C1 C2 C3 -2.6(7) . . . . ?
O1 C1 C2 C66 -5.9(6) . . . . ?
C6 C1 C2 C66 172.5(4) . . . . ?
C1 C2 C3 C4 1.9(7) . . . . ?
C66 C2 C3 C4 -173.0(4) . . . . ?
C2 C3 C4 C5 0.0(7) . . . . ?
C2 C3 C4 C7 -179.7(4) . . . . ?
C3 C4 C5 C6 -1.3(7) . . . . ?
C7 C4 C5 C6 178.4(4) . . . . ?
C4 C5 C6 C1 0.6(7) . . . . ?
C4 C5 C6 C11 179.6(4) . . . . ?
O1 C1 C6 C5 179.8(4) . . . . ?
C2 C1 C6 C5 1.4(7) . . . . ?
O1 C1 C6 C11 0.9(6) . . . . ?
C2 C1 C6 C11 -177.5(4) . . . . ?
C3 C4 C7 C8 -4.9(7) . . . . ?
C5 C4 C7 C8 175.4(4) . . . . ?
C3 C4 C7 C9 114.9(5) . . . . ?
C5 C4 C7 C9 -64.7(5) . . . . ?
C3 C4 C7 C10 -124.3(5) . . . . ?
C5 C4 C7 C10 56.0(6) . . . . ?
C5 C6 C11 C13 -118.8(5) . . . . ?
C1 C6 C11 C13 60.1(6) . . . . ?
Ti1 O2 C12 C17 -89.7(4) . . . . ?
Ti1 O2 C12 C13 87.6(4) . . . . ?
O2 C12 C13 C14 175.7(3) . . . . ?
C17 C12 C13 C14 -7.0(6) . . . . ?
O2 C12 C13 C11 -8.2(6) . . . . ?
C17 C12 C13 C11 169.0(4) . . . . ?
C6 C11 C13 C12 -99.0(5) . . . . ?
C6 C11 C13 C14 77.0(5) . . . . ?
C12 C13 C14 C15 1.2(6) . . . . ?
C11 C13 C14 C15 -175.0(4) . . . . ?
C13 C14 C15 C16 4.9(7) . . . . ?
C13 C14 C15 C18 -177.7(4) . . . . ?
C14 C15 C16 C17 -5.4(7) . . . . ?
C18 C15 C16 C17 177.1(4) . . . . ?
O2 C12 C17 C16 -176.3(3) . . . . ?
C13 C12 C17 C16 6.5(6) . . . . ?
O2 C12 C17 C22 6.3(6) . . . . ?
C13 C12 C17 C22 -171.0(4) . . . . ?
C15 C16 C17 C12 -0.1(6) . . . . ?
C15 C16 C17 C22 177.5(4) . . . . ?
C14 C15 C18 C20 19.2(8) . . . . ?
C16 C15 C18 C20 -163.4(6) . . . . ?
C14 C15 C18 C21 138.4(5) . . . . ?
C16 C15 C18 C21 -44.2(7) . . . . ?
C14 C15 C18 C19 -102.0(6) . . . . ?
C16 C15 C18 C19 75.4(7) . . . . ?
C12 C17 C22 C24 99.0(5) . . . . ?
C16 C17 C22 C24 -78.4(5) . . . . ?
Ti1 O3 C23 C24 70.2(7) . . . . ?
Ti1 O3 C23 C28 -108.7(6) . . . . ?
O3 C23 C24 C25 178.7(4) . . . . ?
C28 C23 C24 C25 -2.4(6) . . . . ?
O3 C23 C24 C22 -2.4(6) . . . . ?
C28 C23 C24 C22 176.5(4) . . . . ?
C17 C22 C24 C23 -78.7(5) . . . . ?
C17 C22 C24 C25 100.2(5) . . . . ?
C23 C24 C25 C26 1.0(7) . . . . ?
C22 C24 C25 C26 -177.9(4) . . . . ?
C24 C25 C26 C27 1.2(7) . . . . ?
C24 C25 C26 C29 175.8(5) . . . . ?
C25 C26 C27 C28 -2.2(7) . . . . ?
C29 C26 C27 C28 -176.9(5) . . . . ?
C26 C27 C28 C23 0.9(7) . . . . ?
C26 C27 C28 C33 179.4(4) . . . . ?
O3 C23 C28 C27 -179.6(4) . . . . ?
C24 C23 C28 C27 1.5(6) . . . . ?
O3 C23 C28 C33 1.9(6) . . . . ?
C24 C23 C28 C33 -177.0(4) . . . . ?
C27 C26 C29 C31 -157.5(5) . . . . ?
C25 C26 C29 C31 28.1(7) . . . . ?
C27 C26 C29 C32 -38.8(7) . . . . ?
C25 C26 C29 C32 146.8(5) . . . . ?
C27 C26 C29 C30 81.4(6) . . . . ?
C25 C26 C29 C30 -93.0(6) . . . . ?
C27 C28 C33 C35 89.0(5) . . . . ?
C23 C28 C33 C35 -92.6(5) . . . . ?
Ti2 O4 C34 C39 70.3(5) . . . . ?
Ti2 O4 C34 C35 -110.2(4) . . . . ?
O4 C34 C35 C36 175.1(3) . . . . ?
C39 C34 C35 C36 -5.4(6) . . . . ?
O4 C34 C35 C33 -9.0(5) . . . . ?
C39 C34 C35 C33 170.5(4) . . . . ?
C28 C33 C35 C36 -32.3(5) . . . . ?
C28 C33 C35 C34 151.9(4) . . . . ?
C34 C35 C36 C37 3.0(6) . . . . ?
C33 C35 C36 C37 -172.9(4) . . . . ?
C35 C36 C37 C38 1.1(6) . . . . ?
C35 C36 C37 C40 -178.8(4) . . . . ?
C36 C37 C38 C39 -3.0(6) . . . . ?
C40 C37 C38 C39 176.9(4) . . . . ?
O4 C34 C39 C38 -176.9(3) . . . . ?
C35 C34 C39 C38 3.7(6) . . . . ?
O4 C34 C39 C44 1.5(6) . . . . ?
C35 C34 C39 C44 -178.0(4) . . . . ?
C37 C38 C39 C34 0.7(6) . . . . ?
C37 C38 C39 C44 -177.8(4) . . . . ?
C38 C37 C40 C43 11.3(7) . . . . ?
C36 C37 C40 C43 -168.8(5) . . . . ?
C38 C37 C40 C42 133.0(5) . . . . ?
C36 C37 C40 C42 -47.1(6) . . . . ?
C38 C37 C40 C41 -109.2(5) . . . . ?
C36 C37 C40 C41 70.7(6) . . . . ?
C34 C39 C44 C46 51.3(5) . . . . ?
C38 C39 C44 C46 -130.4(4) . . . . ?
Ti2 O5 C45 C50 -90.2(4) . . . . ?
Ti2 O5 C45 C46 85.9(4) . . . . ?
C50 C45 C46 C47 -9.3(6) . . . . ?
O5 C45 C46 C47 174.8(3) . . . . ?
C50 C45 C46 C44 170.0(4) . . . . ?
O5 C45 C46 C44 -5.9(6) . . . . ?
C39 C44 C46 C47 84.1(5) . . . . ?
C39 C44 C46 C45 -95.2(5) . . . . ?
C45 C46 C47 C48 3.2(6) . . . . ?
C44 C46 C47 C48 -176.1(4) . . . . ?
C46 C47 C48 C49 3.5(6) . . . . ?
C46 C47 C48 C51 -173.3(4) . . . . ?
C47 C48 C49 C50 -4.6(6) . . . . ?
C51 C48 C49 C50 172.1(4) . . . . ?
C46 C45 C50 C49 8.3(6) . . . . ?
O5 C45 C50 C49 -175.8(3) . . . . ?
C46 C45 C50 C55 -169.0(4) . . . . ?
O5 C45 C50 C55 6.9(6) . . . . ?
C48 C49 C50 C45 -1.0(6) . . . . ?
C48 C49 C50 C55 176.3(4) . . . . ?
C49 C48 C51 C54 6.2(6) . . . . ?
C47 C48 C51 C54 -177.2(4) . . . . ?
C49 C48 C51 C52 127.8(5) . . . . ?
C47 C48 C51 C52 -55.6(5) . . . . ?
C49 C48 C51 C53 -112.4(5) . . . . ?
C47 C48 C51 C53 64.3(5) . . . . ?
C45 C50 C55 C57 97.1(5) . . . . ?
C49 C50 C55 C57 -80.0(5) . . . . ?
Ti2 O6 C56 C57 73.4(6) . . . . ?
Ti2 O6 C56 C61 -104.3(5) . . . . ?
O6 C56 C57 C58 -177.7(3) . . . . ?
C61 C56 C57 C58 -0.1(6) . . . . ?
O6 C56 C57 C55 0.2(6) . . . . ?
C61 C56 C57 C55 177.8(4) . . . . ?
C50 C55 C57 C56 -84.0(5) . . . . ?
C50 C55 C57 C58 93.8(4) . . . . ?
C56 C57 C58 C59 -0.2(6) . . . . ?
C55 C57 C58 C59 -178.1(4) . . . . ?
C57 C58 C59 C60 0.1(7) . . . . ?
C57 C58 C59 C62 179.4(4) . . . . ?
C58 C59 C60 C61 0.2(7) . . . . ?
C62 C59 C60 C61 -179.1(4) . . . . ?
C59 C60 C61 C56 -0.4(6) . . . . ?
C59 C60 C61 C66 172.3(4) . . . . ?
O6 C56 C61 C60 178.0(3) . . . . ?
C57 C56 C61 C60 0.3(6) . . . . ?
O6 C56 C61 C66 5.3(6) . . . . ?
C57 C56 C61 C66 -172.3(4) . . . . ?
C58 C59 C62 C64X -7.8(10) . . . . ?
C60 C59 C62 C64X 171.5(9) . . . . ?
C58 C59 C62 C63 -177.2(8) . . . . ?
C60 C59 C62 C63 2.0(9) . . . . ?
C58 C59 C62 C64 52.8(7) . . . . ?
C60 C59 C62 C64 -128.0(6) . . . . ?
C58 C59 C62 C63X 118.7(6) . . . . ?
C60 C59 C62 C63X -62.1(7) . . . . ?
C58 C59 C62 C65X -131.5(6) . . . . ?
C60 C59 C62 C65X 47.8(7) . . . . ?
C58 C59 C62 C65 -57.3(7) . . . . ?
C60 C59 C62 C65 121.9(6) . . . . ?
C60 C61 C66 C2 89.0(5) . . . . ?
C56 C61 C66 C2 -98.6(5) . . . . ?
C1 C2 C66 C61 144.9(4) . . . . ?
C3 C2 C66 C61 -40.2(6) . . . . ?
